data_7135162
loop_
_publ_author_name
'Hu, Qianqian'
'Hu, Cangzhu'
'Tang, Tian'
'Wu, Qing'
'Hu, Weiming'
'Dai, Qiang'
'Wang, Lei'

_publ_section_title
;
 Palladium-catalyzed aminoalkynylation/alleneamination of urea-tethered
 alkenes: access to imidazolidinones bearing alkynes and allenes.
;
_journal_issue 91
_journal_name_full 'Chemical communications (Cambridge, England)'
_journal_page_first 17898
_journal_page_last 17901
_journal_paper_doi 10.1039/d5cc04327a
_journal_volume 61
_journal_year 2025
_chemical_formula_moiety 'C20 H20 N2 O'
_chemical_formula_sum 'C20 H20 N2 O'
_chemical_formula_weight 304.38
_space_group_crystal_system orthorhombic
_space_group_IT_number 29
_space_group_name_Hall 'P 2c -2ac'
_space_group_name_H-M_alt 'P c a 21'
_atom_sites_solution_hydrogens geom
_atom_sites_solution_primary iterative
_audit_creation_date 2024-10-14
_audit_creation_method
;
Olex2 1.5
(compiled 2024.02.16 svn.r378c4104 for OlexSys, GUI svn.r6928)
;
_audit_update_record
;
2025-07-09 deposited with the CCDC.	2025-10-06 downloaded from the CCDC.
;
_cell_angle_alpha 90
_cell_angle_beta 90
_cell_angle_gamma 90
_cell_formula_units_Z 4
_cell_length_a 12.7180(9)
_cell_length_b 6.6198(5)
_cell_length_c 20.0762(17)
_cell_measurement_reflns_used 9733
_cell_measurement_temperature 273.15
_cell_measurement_theta_max 24.07
_cell_measurement_theta_min 3.08
_cell_volume 1690.2(2)
_computing_cell_refinement 'SAINT v8.37A (Bruker, 2015)'
_computing_data_reduction 'SAINT v8.37A (Bruker, 2015)'
_computing_molecular_graphics 'Olex2 1.5 (Dolomanov et al., 2009)'
_computing_publication_material 'Olex2 1.5 (Dolomanov et al., 2009)'
_computing_structure_refinement 'SHELXL 2018/3 (Sheldrick, 2015)'
_computing_structure_solution 'olex2.solve 1.5 (Bourhis et al., 2015)'
_diffrn_ambient_temperature 273.15
_diffrn_measured_fraction_theta_full 0.997
_diffrn_measured_fraction_theta_max 0.997
_diffrn_measurement_device_type 'Bruker APEX-II CCD'
_diffrn_measurement_method '\f and \w scans'
_diffrn_radiation_type MoK\a
_diffrn_radiation_wavelength 0.71073
_diffrn_reflns_av_R_equivalents 0.0529
_diffrn_reflns_av_unetI/netI 0.0318
_diffrn_reflns_Laue_measured_fraction_full 0.997
_diffrn_reflns_Laue_measured_fraction_max 0.997
_diffrn_reflns_limit_h_max 15
_diffrn_reflns_limit_h_min -15
_diffrn_reflns_limit_k_max 7
_diffrn_reflns_limit_k_min -7
_diffrn_reflns_limit_l_max 23
_diffrn_reflns_limit_l_min -23
_diffrn_reflns_number 27348
_diffrn_reflns_point_group_measured_fraction_full 0.995
_diffrn_reflns_point_group_measured_fraction_max 0.995
_diffrn_reflns_theta_full 25.027
_diffrn_reflns_theta_max 25.027
_diffrn_reflns_theta_min 3.204
_exptl_absorpt_coefficient_mu 0.074
_exptl_absorpt_correction_T_max 0.7456
_exptl_absorpt_correction_T_min 0.6301
_exptl_absorpt_correction_type multi-scan
_exptl_absorpt_process_details
;
SADABS-2016/2 (Bruker,2016/2) was used for absorption correction.
wR2(int) was 0.1450 before and 0.0605 after correction.
The Ratio of minimum to maximum transmission is 0.8451.
The \l/2 correction factor is Not present.
;
_exptl_crystal_colour colourless
_exptl_crystal_colour_primary colourless
_exptl_crystal_density_diffrn 1.196
_exptl_crystal_description block
_exptl_crystal_F_000 648
_exptl_crystal_size_max 0.52
_exptl_crystal_size_mid 0.33
_exptl_crystal_size_min 0.32
_refine_diff_density_max 0.082
_refine_diff_density_min -0.127
_refine_diff_density_rms 0.026
_refine_ls_abs_structure_details
;
 Flack x determined using 939 quotients [(I+)-(I-)]/[(I+)+(I-)]
 (Parsons, Flack and Wagner, Acta Cryst. B69 (2013) 249-259).
;
_refine_ls_abs_structure_Flack -0.5(7)
_refine_ls_extinction_method none
_refine_ls_goodness_of_fit_ref 1.037
_refine_ls_hydrogen_treatment constr
_refine_ls_matrix_type full
_refine_ls_number_parameters 244
_refine_ls_number_reflns 2960
_refine_ls_number_restraints 150
_refine_ls_restrained_S_all 1.025
_refine_ls_R_factor_all 0.0573
_refine_ls_R_factor_gt 0.0379
_refine_ls_shift/su_max 0.000
_refine_ls_shift/su_mean 0.000
_refine_ls_structure_factor_coef Fsqd
_refine_ls_weighting_details 'w=1/[\s^2^(Fo^2^)+(0.0485P)^2^+0.0680P] where P=(Fo^2^+2Fc^2^)/3'
_refine_ls_weighting_scheme calc
_refine_ls_wR_factor_gt 0.0818
_refine_ls_wR_factor_ref 0.0890
_reflns_Friedel_coverage 0.935
_reflns_Friedel_fraction_full 0.994
_reflns_Friedel_fraction_max 0.994
_reflns_number_gt 2340
_reflns_number_total 2960
_reflns_threshold_expression 'I > 2\s(I)'
_cod_data_source_file d5cc04327a2.cif
_cod_data_source_block 123
_cod_database_code 7135162
_shelx_shelxl_version_number 2018/3
_shelx_space_group_comment
;
The symmetry employed for this shelxl refinement is uniquely defined
by the following loop, which should always be used as a source of
symmetry information in preference to the above space-group names.
They are only intended as comments.
;
_shelx_estimated_absorpt_t_max 0.977
_shelx_estimated_absorpt_t_min 0.962
_olex2_refinement_description
;
1. Fixed Uiso
 At 1.2 times of:
  All C(H) groups, All C(H,H) groups
 At 1.5 times of:
  All C(H,H,H) groups
2. Restrained distances
 C15-C24 \\sim C15-C20
 with sigma of 0.02
 C21-C22 \\sim C16-C17
 with sigma of 0.02
 C22-C23 \\sim C17-C18
 with sigma of 0.02
 C23-C25 \\sim C18-C19
 with sigma of 0.02
 C24-C25 \\sim C20-C19
 with sigma of 0.02
 C15-C22 \\sim C15-C17
 with sigma of 0.04
 C15-C25 \\sim C15-C19
 with sigma of 0.04
 C21-C23 \\sim C16-C18
 with sigma of 0.04
 C22-C25 \\sim C17-C19
 with sigma of 0.04
 C23-C24 \\sim C18-C20
 with sigma of 0.04
 C15-C21 \\sim C15-C16
 with sigma of 0.02
 C17-C16 \\sim C22-C21
 with sigma of 0.02
 C18-C17 \\sim C23-C22
 with sigma of 0.02
 C25-C23 \\sim C19-C18
 with sigma of 0.02
 C19-C20 \\sim C25-C24
 with sigma of 0.02
 C15-C20 \\sim C15-C24
 with sigma of 0.02
3. Uiso/Uaniso restraints and constraints
C15 \\sim C21 \\sim C22 \\sim C23 \\sim C24 \\sim C25: within 2A with sigma of
0.01 and sigma for terminal atoms of 0.02 within 2A
C15 \\sim C16 \\sim C17 \\sim C18 \\sim C20 \\sim C19: within 2A with sigma of
0.01 and sigma for terminal atoms of 0.02 within 2A
Uanis(C15) \\sim Ueq, Uanis(C21) \\sim Ueq, Uanis(C22) \\sim Ueq, Uanis(C23)
\\sim Ueq, Uanis(C24) \\sim Ueq, Uanis(C25) \\sim Ueq: with sigma of 0.01 and
sigma for terminal atoms of 0.02
Uanis(C15) \\sim Ueq, Uanis(C16) \\sim Ueq, Uanis(C17) \\sim Ueq, Uanis(C18)
\\sim Ueq, Uanis(C20) \\sim Ueq, Uanis(C19) \\sim Ueq: with sigma of 0.01 and
sigma for terminal atoms of 0.02
4. Others
 Sof(C16)=Sof(H16)=Sof(C17)=Sof(H17)=Sof(C18)=Sof(H18)=Sof(C19)=Sof(H19)=
 Sof(C20)=Sof(H20)=1-FVAR(1)
 Sof(C21)=Sof(H21)=Sof(C22)=Sof(H22)=Sof(C23)=Sof(H23)=Sof(C24)=Sof(H24)=
 Sof(C25)=Sof(H25)=FVAR(1)
5.a Ternary CH refined with riding coordinates:
 C10(H10)
5.b Secondary CH2 refined with riding coordinates:
 C12(H12A,H12B), C9(H9A,H9B)
5.c Aromatic/amide H refined with riding coordinates:
 C7(H7), C6(H6), C16(H16), C17(H17), C18(H18), C19(H19), C20(H20), C21(H21),
 C22(H22), C23(H23), C24(H24), C25(H25), C3(H3), C4(H4)
5.d Fitted hexagon refined as free rotating group:
 C15(C16,C17,C18,C19,C20)
5.e Idealised Me refined as rotating group:
 C1(H1A,H1B,H1C), C11(H11A,H11B,H11C)
;
_olex2_submission_special_instructions 'No special instructions were received'

loop_
_space_group_symop_operation_xyz
'x, y, z'
'-x, -y, z+1/2'
'-x+1/2, y, z+1/2'
'x+1/2, -y, z'

loop_
_atom_site_label
_atom_site_type_symbol
_atom_site_fract_x
_atom_site_fract_y
_atom_site_fract_z
_atom_site_U_iso_or_equiv
_atom_site_adp_type
_atom_site_occupancy
_atom_site_site_symmetry_order
_atom_site_calc_flag
_atom_site_refinement_flags_posn
_atom_site_refinement_flags_adp
_atom_site_refinement_flags_occupancy
_atom_site_disorder_assembly
_atom_site_disorder_group
O1 O 0.30679(18) 0.0493(3) 0.42171(14) 0.0901(8) Uani 1 1 d . . . . .
N1 N 0.32755(15) 0.3926(3) 0.43943(11) 0.0507(6) Uani 1 1 d . . . . .
C13 C 0.3979(2) 0.4986(5) 0.57282(15) 0.0626(7) Uani 1 1 d . . . . .
C1 C 0.6918(3) 0.5739(6) 0.28260(18) 0.0870(11) Uani 1 1 d . . . . .
H1A H 0.673520 0.566485 0.236268 0.131 Uiso 1 1 calc R U . . .
H1B H 0.747306 0.479751 0.291898 0.131 Uiso 1 1 calc R U . . .
H1C H 0.714968 0.708246 0.293040 0.131 Uiso 1 1 calc R U . . .
C2 C 0.5972(2) 0.5226(5) 0.32423(14) 0.0632(7) Uani 1 1 d . . . . .
C7 C 0.5238(2) 0.6687(5) 0.33882(14) 0.0654(8) Uani 1 1 d . . . . .
H7 H 0.534297 0.799549 0.323323 0.078 Uiso 1 1 calc R U . . .
C6 C 0.4348(2) 0.6263(4) 0.37591(15) 0.0592(7) Uani 1 1 d . . . . .
H6 H 0.386075 0.727841 0.384485 0.071 Uiso 1 1 calc R U . . .
C5 C 0.41778(17) 0.4331(4) 0.40036(12) 0.0478(6) Uani 1 1 d . . . . .
C10 C 0.27435(19) 0.5489(4) 0.47790(14) 0.0539(7) Uani 1 1 d . . . . .
H10 H 0.247976 0.653367 0.447622 0.065 Uiso 1 1 calc R U . . .
C12 C 0.3454(2) 0.6459(4) 0.52998(15) 0.0646(8) Uani 1 1 d . . . . .
H12A H 0.398217 0.726690 0.507553 0.078 Uiso 1 1 calc R U . . .
H12B H 0.303620 0.735769 0.557477 0.078 Uiso 1 1 calc R U . . .
C14 C 0.4413(2) 0.3736(5) 0.60556(16) 0.0648(7) Uani 1 1 d . . . . .
C15 C 0.4909(2) 0.2192(4) 0.64418(14) 0.0620(7) Uani 1 1 d DG U . . .
C16 C 0.4320(9) 0.0439(12) 0.6518(5) 0.068(3) Uani 0.55(4) 1 d DG U P A 2
H16 H 0.365354 0.034771 0.632940 0.081 Uiso 0.55(4) 1 calc R U P A 2
C17 C 0.4726(16) -0.1178(9) 0.6877(7) 0.077(3) Uani 0.55(4) 1 d DG U P A 2
H17 H 0.433180 -0.235124 0.692840 0.092 Uiso 0.55(4) 1 calc R U P A 2
C18 C 0.5721(16) -0.104(2) 0.7160(6) 0.075(3) Uani 0.55(4) 1 d DG U P A 2
H18 H 0.599317 -0.212362 0.739968 0.090 Uiso 0.55(4) 1 calc R U P A 2
C19 C 0.6310(9) 0.071(3) 0.7083(6) 0.077(3) Uani 0.55(4) 1 d DG U P A 2
H19 H 0.697629 0.080296 0.727196 0.092 Uiso 0.55(4) 1 calc R U P A 2
C20 C 0.5904(4) 0.233(2) 0.6724(5) 0.067(3) Uani 0.55(4) 1 d DG U P A 2
H20 H 0.629806 0.350194 0.667297 0.081 Uiso 0.55(4) 1 calc R U P A 2
C21 C 0.4529(15) 0.0252(18) 0.6560(9) 0.071(3) Uani 0.45(4) 1 d D U P A 1
H21 H 0.387785 -0.011231 0.638788 0.085 Uiso 0.45(4) 1 calc R U P A 1
C22 C 0.508(2) -0.1128(19) 0.6922(9) 0.075(4) Uani 0.45(4) 1 d D U P A 1
H22 H 0.481959 -0.242384 0.698732 0.090 Uiso 0.45(4) 1 calc R U P A 1
C23 C 0.6015(19) -0.059(3) 0.7181(9) 0.078(4) Uani 0.45(4) 1 d D U P A 1
H23 H 0.639562 -0.151755 0.743045 0.093 Uiso 0.45(4) 1 calc R U P A 1
C24 C 0.5868(10) 0.271(3) 0.6728(8) 0.078(4) Uani 0.45(4) 1 d D U P A 1
H24 H 0.613458 0.400858 0.667516 0.094 Uiso 0.45(4) 1 calc R U P A 1
C25 C 0.6416(12) 0.132(4) 0.7084(11) 0.088(4) Uani 0.45(4) 1 d D U P A 1
H25 H 0.706646 0.165484 0.726369 0.105 Uiso 0.45(4) 1 calc R U P A 1
C3 C 0.5789(2) 0.3311(5) 0.34857(14) 0.0654(8) Uani 1 1 d . . . . .
H3 H 0.627132 0.229401 0.339327 0.078 Uiso 1 1 calc R U . . .
C4 C 0.4911(2) 0.2853(4) 0.38623(14) 0.0579(7) Uani 1 1 d . . . . .
H4 H 0.481421 0.154612 0.402100 0.070 Uiso 1 1 calc R U . . .
C8 C 0.2805(2) 0.2071(4) 0.44775(14) 0.0569(7) Uani 1 1 d . . . . .
N2 N 0.19854(17) 0.2301(3) 0.48936(13) 0.0670(7) Uani 1 1 d . . . . .
C11 C 0.1279(3) 0.0698(5) 0.5069(2) 0.0881(10) Uani 1 1 d . . . . .
H11A H 0.151588 -0.054028 0.487091 0.132 Uiso 1 1 calc R U . . .
H11B H 0.058636 0.101070 0.490930 0.132 Uiso 1 1 calc R U . . .
H11C H 0.126173 0.055208 0.554477 0.132 Uiso 1 1 calc R U . . .
C9 C 0.1821(2) 0.4358(4) 0.50810(18) 0.0674(8) Uani 1 1 d . . . . .
H9A H 0.181566 0.450013 0.556187 0.081 Uiso 1 1 calc R U . . .
H9B H 0.116056 0.485788 0.490470 0.081 Uiso 1 1 calc R U . . .

loop_
_atom_site_aniso_label
_atom_site_aniso_U_11
_atom_site_aniso_U_22
_atom_site_aniso_U_33
_atom_site_aniso_U_23
_atom_site_aniso_U_13
_atom_site_aniso_U_12
O1 0.0978(15) 0.0401(11) 0.132(2) -0.0085(12) 0.0412(14) 0.0029(10)
N1 0.0526(12) 0.0395(11) 0.0599(14) -0.0056(10) 0.0037(11) 0.0058(9)
C13 0.0607(16) 0.0696(18) 0.0575(17) -0.0105(16) -0.0048(15) -0.0037(15)
C1 0.0649(18) 0.122(3) 0.075(2) 0.014(2) 0.0076(16) -0.005(2)
C2 0.0562(15) 0.083(2) 0.0503(16) 0.0059(16) -0.0049(13) -0.0024(16)
C7 0.0696(19) 0.0626(17) 0.064(2) 0.0132(15) -0.0008(15) -0.0044(15)
C6 0.0615(16) 0.0479(16) 0.0681(18) 0.0025(13) -0.0007(14) 0.0081(13)
C5 0.0484(13) 0.0463(14) 0.0488(16) -0.0026(11) -0.0051(12) 0.0056(11)
C10 0.0542(15) 0.0458(14) 0.0617(17) -0.0089(13) -0.0038(13) 0.0108(12)
C12 0.0722(17) 0.0532(16) 0.0684(19) -0.0110(14) 0.0016(15) 0.0003(14)
C14 0.0636(16) 0.0761(19) 0.0547(17) -0.0081(17) 0.0014(16) -0.0029(16)
C15 0.0652(17) 0.0725(18) 0.0482(15) -0.0068(15) 0.0023(14) 0.0050(15)
C16 0.067(5) 0.072(5) 0.065(5) -0.007(4) -0.009(4) -0.001(4)
C17 0.075(6) 0.075(5) 0.082(5) -0.001(4) -0.007(5) -0.003(4)
C18 0.073(7) 0.075(5) 0.078(5) 0.000(4) -0.006(5) -0.004(5)
C19 0.067(5) 0.081(7) 0.083(5) 0.005(5) -0.014(4) -0.001(5)
C20 0.060(5) 0.071(5) 0.071(6) -0.003(4) -0.008(4) -0.003(4)
C21 0.067(4) 0.076(6) 0.070(6) -0.003(5) -0.011(4) 0.003(4)
C22 0.071(8) 0.071(5) 0.082(6) 0.003(5) -0.008(6) -0.002(4)
C23 0.076(7) 0.068(6) 0.090(6) 0.003(5) -0.013(5) 0.002(6)
C24 0.080(7) 0.081(6) 0.073(7) -0.005(5) -0.008(6) 0.002(5)
C25 0.087(6) 0.084(7) 0.093(7) 0.002(6) -0.017(6) 0.002(5)
C3 0.0587(16) 0.072(2) 0.0659(19) -0.0062(16) 0.0028(14) 0.0126(15)
C4 0.0603(14) 0.0489(15) 0.0647(17) 0.0000(14) 0.0019(14) 0.0078(12)
C8 0.0635(16) 0.0403(14) 0.0669(18) 0.0032(13) 0.0061(14) 0.0072(13)
N2 0.0636(14) 0.0487(13) 0.0886(19) 0.0033(13) 0.0228(13) 0.0041(11)
C11 0.0715(19) 0.071(2) 0.122(3) 0.0127(19) 0.022(2) -0.0006(16)
C9 0.0580(16) 0.0665(18) 0.0776(19) -0.0158(15) 0.0033(14) 0.0077(13)

loop_
_atom_type_symbol
_atom_type_description
_atom_type_scat_dispersion_real
_atom_type_scat_dispersion_imag
_atom_type_scat_source
C C 0.0033 0.0016 'International Tables Vol C Tables 4.2.6.8 and 6.1.1.4'
H H 0.0000 0.0000 'International Tables Vol C Tables 4.2.6.8 and 6.1.1.4'
N N 0.0061 0.0033 'International Tables Vol C Tables 4.2.6.8 and 6.1.1.4'
O O 0.0106 0.0060 'International Tables Vol C Tables 4.2.6.8 and 6.1.1.4'

loop_
_geom_angle_atom_site_label_1
_geom_angle_atom_site_label_2
_geom_angle_atom_site_label_3
_geom_angle
_geom_angle_site_symmetry_1
_geom_angle_site_symmetry_3
_geom_angle_publ_flag
C5 N1 C10 122.4(2) . . ?
C8 N1 C5 126.1(2) . . ?
C8 N1 C10 111.5(2) . . ?
C14 C13 C12 177.4(3) . . ?
H1A C1 H1B 109.5 . . ?
H1A C1 H1C 109.5 . . ?
H1B C1 H1C 109.5 . . ?
C2 C1 H1A 109.5 . . ?
C2 C1 H1B 109.5 . . ?
C2 C1 H1C 109.5 . . ?
C7 C2 C1 120.2(3) . . ?
C7 C2 C3 117.1(3) . . ?
C3 C2 C1 122.7(3) . . ?
C2 C7 H7 119.1 . . ?
C2 C7 C6 121.8(3) . . ?
C6 C7 H7 119.1 . . ?
C7 C6 H6 119.8 . . ?
C7 C6 C5 120.3(2) . . ?
C5 C6 H6 119.8 . . ?
C6 C5 N1 119.8(2) . . ?
C4 C5 N1 121.8(2) . . ?
C4 C5 C6 118.4(2) . . ?
N1 C10 H10 109.3 . . ?
N1 C10 C12 112.8(2) . . ?
N1 C10 C9 102.7(2) . . ?
C12 C10 H10 109.3 . . ?
C9 C10 H10 109.3 . . ?
C9 C10 C12 113.1(2) . . ?
C13 C12 C10 113.2(2) . . ?
C13 C12 H12A 108.9 . . ?
C13 C12 H12B 108.9 . . ?
C10 C12 H12A 108.9 . . ?
C10 C12 H12B 108.9 . . ?
H12A C12 H12B 107.8 . . ?
C13 C14 C15 178.2(3) . . ?
C16 C15 C14 114.8(5) . . ?
C16 C15 C20 120.0 . . ?
C20 C15 C14 125.2(5) . . ?
C21 C15 C14 126.8(9) . . ?
C24 C15 C14 115.8(8) . . ?
C24 C15 C21 117.4(9) . . ?
C15 C16 H16 120.0 . . ?
C15 C16 C17 120.0 . . ?
C17 C16 H16 120.0 . . ?
C16 C17 H17 120.0 . . ?
C18 C17 C16 120.0 . . ?
C18 C17 H17 120.0 . . ?
C17 C18 H18 120.0 . . ?
C17 C18 C19 120.0 . . ?
C19 C18 H18 120.0 . . ?
C18 C19 H19 120.0 . . ?
C18 C19 C20 120.0 . . ?
C20 C19 H19 120.0 . . ?
C15 C20 H20 120.0 . . ?
C19 C20 C15 120.0 . . ?
C19 C20 H20 120.0 . . ?
C15 C21 H21 119.0 . . ?
C22 C21 C15 122.1(9) . . ?
C22 C21 H21 119.0 . . ?
C21 C22 H22 120.6 . . ?
C23 C22 C21 118.9(10) . . ?
C23 C22 H22 120.6 . . ?
C22 C23 H23 119.4 . . ?
C22 C23 C25 121.2(11) . . ?
C25 C23 H23 119.4 . . ?
C15 C24 H24 120.0 . . ?
C25 C24 C15 120.0(11) . . ?
C25 C24 H24 120.0 . . ?
C23 C25 H25 119.8 . . ?
C24 C25 C23 120.5(11) . . ?
C24 C25 H25 119.8 . . ?
C2 C3 H3 118.9 . . ?
C2 C3 C4 122.2(3) . . ?
C4 C3 H3 118.9 . . ?
C5 C4 C3 120.1(3) . . ?
C5 C4 H4 119.9 . . ?
C3 C4 H4 119.9 . . ?
O1 C8 N1 126.5(2) . . ?
O1 C8 N2 125.3(3) . . ?
N2 C8 N1 108.2(2) . . ?
C8 N2 C11 123.7(3) . . ?
C8 N2 C9 112.6(2) . . ?
C9 N2 C11 123.3(2) . . ?
N2 C11 H11A 109.5 . . ?
N2 C11 H11B 109.5 . . ?
N2 C11 H11C 109.5 . . ?
H11A C11 H11B 109.5 . . ?
H11A C11 H11C 109.5 . . ?
H11B C11 H11C 109.5 . . ?
C10 C9 H9A 110.8 . . ?
C10 C9 H9B 110.8 . . ?
N2 C9 C10 104.6(2) . . ?
N2 C9 H9A 110.8 . . ?
N2 C9 H9B 110.8 . . ?
H9A C9 H9B 108.9 . . ?

loop_
_geom_bond_atom_site_label_1
_geom_bond_atom_site_label_2
_geom_bond_distance
_geom_bond_site_symmetry_2
_geom_bond_publ_flag
O1 C8 1.215(3) . ?
N1 C5 1.416(3) . ?
N1 C10 1.458(3) . ?
N1 C8 1.376(3) . ?
C13 C12 1.461(4) . ?
C13 C14 1.192(4) . ?
C1 H1A 0.9600 . ?
C1 H1B 0.9600 . ?
C1 H1C 0.9600 . ?
C1 C2 1.504(4) . ?
C2 C7 1.376(4) . ?
C2 C3 1.378(4) . ?
C7 H7 0.9300 . ?
C7 C6 1.384(4) . ?
C6 H6 0.9300 . ?
C6 C5 1.387(4) . ?
C5 C4 1.381(3) . ?
C10 H10 0.9800 . ?
C10 C12 1.523(4) . ?
C10 C9 1.518(4) . ?
C12 H12A 0.9700 . ?
C12 H12B 0.9700 . ?
C14 C15 1.429(4) . ?
C15 C16 1.3900 . ?
C15 C20 1.3900 . ?
C15 C21 1.392(11) . ?
C15 C24 1.392(11) . ?
C16 H16 0.9300 . ?
C16 C17 1.3900 . ?
C17 H17 0.9300 . ?
C17 C18 1.3900 . ?
C18 H18 0.9300 . ?
C18 C19 1.3900 . ?
C19 H19 0.9300 . ?
C19 C20 1.3900 . ?
C20 H20 0.9300 . ?
C21 H21 0.9300 . ?
C21 C22 1.362(13) . ?
C22 H22 0.9300 . ?
C22 C23 1.344(14) . ?
C23 H23 0.9300 . ?
C23 C25 1.373(15) . ?
C24 H24 0.9300 . ?
C24 C25 1.359(15) . ?
C25 H25 0.9300 . ?
C3 H3 0.9300 . ?
C3 C4 1.382(4) . ?
C4 H4 0.9300 . ?
C8 N2 1.344(3) . ?
N2 C11 1.434(4) . ?
N2 C9 1.428(4) . ?
C11 H11A 0.9600 . ?
C11 H11B 0.9600 . ?
C11 H11C 0.9600 . ?
C9 H9A 0.9700 . ?
C9 H9B 0.9700 . ?

loop_
_geom_torsion_atom_site_label_1
_geom_torsion_atom_site_label_2
_geom_torsion_atom_site_label_3
_geom_torsion_atom_site_label_4
_geom_torsion
_geom_torsion_site_symmetry_1
_geom_torsion_site_symmetry_2
_geom_torsion_site_symmetry_3
_geom_torsion_site_symmetry_4
_geom_torsion_publ_flag
O1 C8 N2 C11 -2.4(5) . . . . ?
O1 C8 N2 C9 -175.5(3) . . . . ?
N1 C5 C4 C3 -179.2(2) . . . . ?
N1 C10 C12 C13 -51.6(3) . . . . ?
N1 C10 C9 N2 5.4(3) . . . . ?
N1 C8 N2 C11 176.8(3) . . . . ?
N1 C8 N2 C9 3.7(3) . . . . ?
C1 C2 C7 C6 178.7(3) . . . . ?
C1 C2 C3 C4 -179.3(3) . . . . ?
C2 C7 C6 C5 0.8(4) . . . . ?
C2 C3 C4 C5 0.4(4) . . . . ?
C7 C2 C3 C4 -0.2(4) . . . . ?
C7 C6 C5 N1 178.7(2) . . . . ?
C7 C6 C5 C4 -0.6(4) . . . . ?
C6 C5 C4 C3 0.0(4) . . . . ?
C5 N1 C10 C12 -60.2(3) . . . . ?
C5 N1 C10 C9 177.8(2) . . . . ?
C5 N1 C8 O1 -2.0(4) . . . . ?
C5 N1 C8 N2 178.8(2) . . . . ?
C10 N1 C5 C6 -25.6(3) . . . . ?
C10 N1 C5 C4 153.6(2) . . . . ?
C10 N1 C8 O1 179.4(3) . . . . ?
C10 N1 C8 N2 0.2(3) . . . . ?
C12 C10 C9 N2 -116.5(3) . . . . ?
C14 C15 C16 C17 179.2(4) . . . . ?
C14 C15 C20 C19 -179.1(4) . . . . ?
C14 C15 C21 C22 178.0(7) . . . . ?
C14 C15 C24 C25 -177.7(9) . . . . ?
C15 C16 C17 C18 0.0 . . . . ?
C15 C21 C22 C23 1.2(15) . . . . ?
C15 C24 C25 C23 -1.9(17) . . . . ?
C16 C15 C20 C19 0.0 . . . . ?
C16 C17 C18 C19 0.0 . . . . ?
C17 C18 C19 C20 0.0 . . . . ?
C18 C19 C20 C15 0.0 . . . . ?
C20 C15 C16 C17 0.0 . . . . ?
C21 C15 C24 C25 2.6(12) . . . . ?
C21 C22 C23 C25 -0.4(18) . . . . ?
C22 C23 C25 C24 1(2) . . . . ?
C24 C15 C21 C22 -2.3(12) . . . . ?
C3 C2 C7 C6 -0.4(4) . . . . ?
C8 N1 C5 C6 156.0(3) . . . . ?
C8 N1 C5 C4 -24.8(4) . . . . ?
C8 N1 C10 C12 118.4(3) . . . . ?
C8 N1 C10 C9 -3.6(3) . . . . ?
C8 N2 C9 C10 -5.8(3) . . . . ?
C11 N2 C9 C10 -179.0(3) . . . . ?
C9 C10 C12 C13 64.4(3) . . . . ?
